data_2203385
loop_
_publ_author_name
'Yang, Shi-Ping'
'Chen, Hong-Mei'
'Zhang, Fan'
'Chen, Qiong Qiong'
'Yu, Xi-Bin'

_publ_section_title
;Bis{\m-<i>N</i>-[(1-methylimidazol-2-yl)methyl]-\b-alanine}bis[dichlorozinc(II)]
 dihydrate
;
_journal_issue 4
_journal_name_full 'Acta Crystallographica Section E'
_journal_page_first m465
_journal_page_last m467
_journal_paper_doi 10.1107/S1600536804006610
_journal_volume 60
_journal_year 2004
_chemical_formula_iupac '[Zn2 Cl4 (C8 H13 N3 O4)2] , 2H2 O'
_chemical_formula_moiety 'C16 H26 Cl4 N6 O8 Zn2 , 2 H2 O'
_chemical_formula_sum 'C16 H30 Cl4 N6 O6 Zn2'
_chemical_formula_weight 675.00
_chemical_name_systematic
;
Bis{\m-N-[(1-methylimidazol-2-yl)methyl]-\b-alanine}bis[dichlorozinc(II)]
dihydrate
;
_space_group_IT_number 14
_symmetry_cell_setting monoclinic
_symmetry_space_group_name_Hall '-P 2ybc'
_symmetry_space_group_name_H-M 'P 1 21/c 1'
_atom_sites_solution_hydrogens geom
_atom_sites_solution_primary direct
_atom_sites_solution_secondary difmap
_audit_creation_method SHELXL97
_cell_angle_alpha 90.00
_cell_angle_beta 99.52(2)
_cell_angle_gamma 90.00
_cell_formula_units_Z 2
_cell_length_a 8.7290(10)
_cell_length_b 9.2670(10)
_cell_length_c 16.9420(10)
_cell_measurement_reflns_used 25
_cell_measurement_temperature 293(2)
_cell_measurement_theta_max 54.0
_cell_measurement_theta_min 4.0
_cell_volume 1351.6(2)
_computing_cell_refinement 'R3m Software'
_computing_data_collection 'R3m Software (Siemens, 1990)'
_computing_data_reduction 'SHELXTL-Plus (Sheldrick, 1990)'
_computing_molecular_graphics 'SHELXTL (Sheldrick, 1998)'
_computing_publication_material SHELXL97
_computing_structure_refinement 'SHELXL97 (Sheldrick, 1997)'
_computing_structure_solution 'SHELXS97 (Sheldrick, 1997)'
_diffrn_ambient_temperature 293(2)
_diffrn_measured_fraction_theta_full 0.938
_diffrn_measured_fraction_theta_max 0.938
_diffrn_measurement_device_type 'Siemens R3m'
_diffrn_measurement_method \w
_diffrn_radiation_monochromator graphite
_diffrn_radiation_source 'fine-focus sealed tube'
_diffrn_radiation_type MoK\a
_diffrn_radiation_wavelength 0.71073
_diffrn_reflns_av_R_equivalents 0.0910
_diffrn_reflns_av_sigmaI/netI 0.1428
_diffrn_reflns_limit_h_max 10
_diffrn_reflns_limit_h_min 0
_diffrn_reflns_limit_k_max 11
_diffrn_reflns_limit_k_min 0
_diffrn_reflns_limit_l_max 19
_diffrn_reflns_limit_l_min -20
_diffrn_reflns_number 2498
_diffrn_reflns_theta_full 24.97
_diffrn_reflns_theta_max 24.97
_diffrn_reflns_theta_min 2.37
_diffrn_standards_decay_% 0
_diffrn_standards_interval_count 118
_diffrn_standards_number 2
_exptl_absorpt_coefficient_mu 2.212
_exptl_absorpt_correction_T_max 0.801
_exptl_absorpt_correction_T_min 0.679
_exptl_absorpt_correction_type '\y scan'
_exptl_absorpt_process_details '(North et al., 1968)'
_exptl_crystal_colour colourless
_exptl_crystal_density_diffrn 1.659
_exptl_crystal_density_meas ?
_exptl_crystal_density_method .
_exptl_crystal_description needle
_exptl_crystal_F_000 688
_exptl_crystal_size_max 0.30
_exptl_crystal_size_mid 0.15
_exptl_crystal_size_min 0.10
_refine_diff_density_max 0.809
_refine_diff_density_min -1.177
_refine_ls_extinction_method none
_refine_ls_goodness_of_fit_ref 1.025
_refine_ls_hydrogen_treatment constr
_refine_ls_matrix_type full
_refine_ls_number_parameters 154
_refine_ls_number_reflns 2348
_refine_ls_number_restraints 0
_refine_ls_restrained_S_all 1.025
_refine_ls_R_factor_all 0.1494
_refine_ls_R_factor_gt 0.0835
_refine_ls_shift/su_max 0.003
_refine_ls_shift/su_mean 0.001
_refine_ls_structure_factor_coef Fsqd
_refine_ls_weighting_details 'calc w = 1/[\s^2^(Fo^2^)+(0.1143P)^2^] where P=(Fo^2^+2Fc^2^)/3'
_refine_ls_weighting_scheme calc
_refine_ls_wR_factor_gt 0.1990
_refine_ls_wR_factor_ref 0.2330
_reflns_number_gt 1484
_reflns_number_total 2348
_reflns_threshold_expression I>2\s(I)
_cod_data_source_file cf6326.cif
_cod_data_source_block I
_cod_depositor_comments
;
The following automatic conversions were performed:
'_symmetry_cell_setting' value 'Monoclinic' changed to 'monoclinic'
according to '/home/saulius/struct/CIF-dictionaries/cif_core.dic'
dictionary named 'cif_core.dic' version 2.4.1 from 2010-06-29.

Automatic conversion script
Id: cif_fix_enum 1527 2010-12-29 10:47:43Z saulius 

The following automatic conversions were performed:

'_symmetry_cell_setting' value 'Monoclinic' changed to 'monoclinic'
according to /home/saulius/struct/CIF-dictionaries/cif_core.dic
dictionary named 'cif_core.dic' version 2.4.1 from 2010-06-29.

Automatic conversion script
Id: cif_fix_values 1715 2011-07-08 13:25:40Z adriana 
;
_cod_original_sg_symbol_H-M 'P 21/c'
_cod_database_code 2203385
_cod_database_fobs_code 2203385

loop_
_symmetry_equiv_pos_as_xyz
'x, y, z'
'-x, y+1/2, -z+1/2'
'-x, -y, -z'
'x, -y-1/2, z-1/2'

loop_
_atom_site_label
_atom_site_fract_x
_atom_site_fract_y
_atom_site_fract_z
_atom_site_U_iso_or_equiv
_atom_site_adp_type
_atom_site_calc_flag
_atom_site_refinement_flags
_atom_site_occupancy
_atom_site_type_symbol
Zn1 0.76641(10) 0.19155(10) 0.86516(6) 0.0275(2) Uani d . 1 Zn
Cl1 0.9555(2) 0.2571(3) 0.79925(14) 0.0430(6) Uani d . 1 Cl
Cl2 0.6630(3) -0.0258(2) 0.82741(13) 0.0376(5) Uani d . 1 Cl
N3 0.6170(7) 0.3546(7) 0.8646(4) 0.0268(16) Uani d . 1 N
O1W 0.8129(7) -0.2134(6) 0.9902(4) 0.0370(15) Uani d . 1 O
H1WA 0.7747 -0.1589 0.9277 0.080 Uiso d R 1 H
H1WB 0.9306 -0.1993 0.9997 0.080 Uiso d R 1 H
N2 0.4074(8) 0.4780(7) 0.8816(4) 0.0315(17) Uani d . 1 N
C5 0.4605(9) 0.3510(8) 0.8560(5) 0.0231(18) Uani d . 1 C
C7 0.5359(11) 0.5638(10) 0.9045(6) 0.043(3) Uani d . 1 C
H7A 0.5352 0.6607 0.9245 0.080 Uiso d R 1 H
C6 0.2457(9) 0.5168(10) 0.8804(6) 0.044(3) Uani d . 1 C
H6A 0.2370 0.6119 0.9016 0.080 Uiso d R 1 H
H6B 0.1937 0.5138 0.8258 0.080 Uiso d R 1 H
H6C 0.1988 0.4482 0.9116 0.080 Uiso d R 1 H
C8 0.6609(10) 0.4892(9) 0.8939(6) 0.041(2) Uani d . 1 C
H8A 0.7656 0.5249 0.9036 0.080 Uiso d R 1 H
O1 0.1376(6) -0.1703(6) 1.0224(3) 0.0302(14) Uani d . 1 O
N1 0.3381(8) 0.1165(7) 0.8835(4) 0.0263(16) Uani d . 1 N
H1A 0.4305 0.0879 0.9106 0.080 Uiso d R 1 H
H1B 0.2824 0.1551 0.9184 0.080 Uiso d R 1 H
C1 0.2267(9) -0.1290(8) 0.9737(5) 0.0267(19) Uani d . 1 C
O2 0.3704(6) -0.1278(7) 0.9911(3) 0.0340(14) Uani d . 1 O
C2 0.1469(8) -0.0808(8) 0.8932(5) 0.0247(18) Uani d . 1 C
H2A 0.0664 -0.0138 0.9003 0.080 Uiso d R 1 H
H2B 0.0984 -0.1631 0.8650 0.080 Uiso d R 1 H
C3 0.2536(10) -0.0098(8) 0.8436(5) 0.0285(19) Uani d . 1 C
H3A 0.3275 -0.0795 0.8314 0.080 Uiso d R 1 H
H3B 0.1936 0.0222 0.7941 0.080 Uiso d R 1 H
C9 0.3638(9) 0.2294(8) 0.8216(5) 0.0250(19) Uani d . 1 C
H9A 0.4112 0.1837 0.7808 0.080 Uiso d R 1 H
H9B 0.2647 0.2665 0.7969 0.080 Uiso d R 1 H

loop_
_atom_site_aniso_label
_atom_site_aniso_U_11
_atom_site_aniso_U_22
_atom_site_aniso_U_33
_atom_site_aniso_U_12
_atom_site_aniso_U_13
_atom_site_aniso_U_23
Zn1 0.0243(4) 0.0224(5) 0.0401(5) 0.0016(4) 0.0182(4) 0.0039(4)
Cl1 0.0299(10) 0.0506(14) 0.0535(13) -0.0005(11) 0.0218(10) 0.0175(11)
Cl2 0.0404(11) 0.0243(11) 0.0512(12) 0.0000(10) 0.0167(10) -0.0065(10)
N3 0.026(3) 0.015(3) 0.044(4) 0.002(3) 0.019(3) 0.006(3)
O1W 0.034(3) 0.033(4) 0.050(3) -0.007(3) 0.025(3) -0.004(3)
N2 0.031(3) 0.021(4) 0.047(4) -0.001(3) 0.022(3) 0.001(3)
C5 0.033(4) 0.009(4) 0.032(4) -0.001(3) 0.020(3) 0.002(3)
C7 0.045(5) 0.026(5) 0.058(6) -0.008(4) 0.004(5) -0.006(5)
C6 0.029(4) 0.028(5) 0.079(7) 0.016(4) 0.025(5) 0.005(5)
C8 0.030(4) 0.025(5) 0.068(6) -0.008(4) 0.009(5) 0.004(5)
O1 0.022(2) 0.035(3) 0.039(3) 0.001(3) 0.020(2) 0.014(3)
N1 0.032(3) 0.010(3) 0.043(4) -0.001(3) 0.023(3) 0.004(3)
C1 0.037(4) 0.004(3) 0.045(4) 0.004(3) 0.025(4) 0.002(3)
O2 0.028(3) 0.036(3) 0.041(3) 0.000(3) 0.017(3) 0.006(3)
C2 0.018(3) 0.018(4) 0.042(4) -0.005(3) 0.017(3) 0.002(4)
C3 0.036(4) 0.014(4) 0.039(4) 0.000(4) 0.017(4) 0.003(3)
C9 0.024(4) 0.020(4) 0.035(4) 0.002(3) 0.018(3) 0.001(3)

loop_
_atom_type_symbol
_atom_type_description
_atom_type_scat_dispersion_real
_atom_type_scat_dispersion_imag
_atom_type_scat_source
C C 0.0033 0.0016 'International Tables Vol C Tables 4.2.6.8 and 6.1.1.4'
H H 0.0000 0.0000 'International Tables Vol C Tables 4.2.6.8 and 6.1.1.4'
N N 0.0061 0.0033 'International Tables Vol C Tables 4.2.6.8 and 6.1.1.4'
O O 0.0106 0.0060 'International Tables Vol C Tables 4.2.6.8 and 6.1.1.4'
Cl Cl 0.1484 0.1585 'International Tables Vol C Tables 4.2.6.8 and 6.1.1.4'
Zn Zn 0.2839 1.4301 'International Tables Vol C Tables 4.2.6.8 and 6.1.1.4'

loop_
_geom_angle_atom_site_label_1
_geom_angle_atom_site_label_2
_geom_angle_atom_site_label_3
_geom_angle_site_symmetry_1
_geom_angle_site_symmetry_3
_geom_angle
_geom_angle_publ_flag
O1 Zn1 N3 3_657 . 104.7(3) yes
O1 Zn1 Cl1 3_657 . 106.37(17) yes
N3 Zn1 Cl1 . . 109.3(2) yes
O1 Zn1 Cl2 3_657 . 105.82(18) yes
N3 Zn1 Cl2 . . 116.4(2) yes
Cl1 Zn1 Cl2 . . 113.37(10) yes
C5 N3 C8 . . 106.2(7) ?
C5 N3 Zn1 . . 129.1(5) ?
C8 N3 Zn1 . . 122.9(5) ?
H1WA O1W H1WB . . 102.5 ?
C5 N2 C7 . . 106.5(7) ?
C5 N2 C6 . . 126.2(7) ?
C7 N2 C6 . . 127.2(7) ?
N3 C5 N2 . . 109.6(7) ?
N3 C5 C9 . . 124.5(7) ?
N2 C5 C9 . . 125.8(7) ?
C8 C7 N2 . . 108.1(8) ?
C8 C7 H7A . . 126.0 ?
N2 C7 H7A . . 125.9 ?
N2 C6 H6A . . 111.0 ?
N2 C6 H6B . . 108.1 ?
H6A C6 H6B . . 109.5 ?
N2 C6 H6C . . 109.3 ?
H6A C6 H6C . . 109.5 ?
H6B C6 H6C . . 109.5 ?
C7 C8 N3 . . 109.6(8) ?
C7 C8 H8A . . 125.3 ?
N3 C8 H8A . . 125.2 ?
C1 O1 Zn1 . 3_657 116.6(5) ?
C3 N1 C9 . . 110.3(6) ?
C3 N1 H1A . . 109.6 ?
C9 N1 H1A . . 109.4 ?
C3 N1 H1B . . 109.3 ?
C9 N1 H1B . . 109.7 ?
H1A N1 H1B . . 108.5 ?
O2 C1 O1 . . 123.2(8) ?
O2 C1 C2 . . 121.0(7) ?
O1 C1 C2 . . 115.8(7) ?
C1 C2 C3 . . 113.7(6) ?
C1 C2 H2A . . 108.7 ?
C3 C2 H2A . . 108.7 ?
C1 C2 H2B . . 108.6 ?
C3 C2 H2B . . 109.4 ?
H2A C2 H2B . . 107.7 ?
N1 C3 C2 . . 113.4(6) ?
N1 C3 H3A . . 109.1 ?
C2 C3 H3A . . 109.1 ?
N1 C3 H3B . . 108.2 ?
C2 C3 H3B . . 109.0 ?
H3A C3 H3B . . 107.9 ?
C5 C9 N1 . . 113.2(6) ?
C5 C9 H9A . . 109.6 ?
N1 C9 H9A . . 108.8 ?
C5 C9 H9B . . 108.4 ?
N1 C9 H9B . . 108.7 ?
H9A C9 H9B . . 108.0 ?

loop_
_geom_bond_atom_site_label_1
_geom_bond_atom_site_label_2
_geom_bond_site_symmetry_2
_geom_bond_distance
_geom_bond_publ_flag
Zn1 O1 3_657 1.960(6) yes
Zn1 N3 . 1.995(6) yes
Zn1 Cl1 . 2.225(2) yes
Zn1 Cl2 . 2.256(2) yes
N3 C5 . 1.350(10) ?
N3 C8 . 1.373(11) ?
O1W H1WA . 1.1696 ?
O1W H1WB . 1.0215 ?
N2 C5 . 1.362(10) ?
N2 C7 . 1.377(11) ?
N2 C6 . 1.453(10) ?
C5 C9 . 1.469(11) ?
C7 C8 . 1.329(13) ?
C7 H7A . 0.960 ?
C6 H6A . 0.960 ?
C6 H6B . 0.960 ?
C6 H6C . 0.960 ?
C8 H8A . 0.960 ?
O1 C1 . 1.282(9) ?
O1 Zn1 3_657 1.960(5) ?
N1 C3 . 1.485(10) ?
N1 C9 . 1.524(10) ?
N1 H1A . 0.900 ?
N1 H1B . 0.900 ?
C1 O2 . 1.240(10) ?
C1 C2 . 1.493(11) ?
C2 C3 . 1.505(11) ?
C2 H2A . 0.960 ?
C2 H2B . 0.960 ?
C3 H3A . 0.960 ?
C3 H3B . 0.960 ?
C9 H9A . 0.960 ?
C9 H9B . 0.960 ?

loop_
_geom_hbond_atom_site_label_D
_geom_hbond_atom_site_label_H
_geom_hbond_atom_site_label_A
_geom_hbond_site_symmetry_A
_geom_hbond_distance_DH
_geom_hbond_distance_HA
_geom_hbond_distance_DA
_geom_hbond_angle_DHA
_geom_hbond_publ_flag
O1W H1WA Cl2 . 1.17 2.19 3.338(6) 165 yes
O1W H1WB O1 1_655 1.02 1.80 2.824(8) 177 yes
N1 H1B O1W 3_657 0.90 1.95 2.838(9) 169 yes
N1 H1A O2 3_657 0.90 2.23 3.036(9) 149 yes
